data_4344737
loop_
_publ_author_name
'Petuker, Anette'
'Merz, Klaus'
'Merten, Christian'
'Apfel, Ulf-Peter'

_publ_section_title
;
 Controlled Flexible Coordination in Tripodal Iron(II) Phosphane
 Complexes: Effects on Reactivity.
;
_journal_issue 3
_journal_name_full 'Inorganic chemistry'
_journal_page_first 1183
_journal_page_last 1191
_journal_paper_doi 10.1021/acs.inorgchem.5b02361
_journal_volume 55
_journal_year 2016
_chemical_absolute_configuration ad
_chemical_formula_moiety 'C40 H39 Cl2 Fe P3 Si'
_chemical_formula_sum 'C40 H39 Cl2 Fe P3 Si'
_chemical_formula_weight 767.51
_space_group_crystal_system triclinic
_space_group_IT_number 1
_space_group_name_Hall 'P 1'
_space_group_name_H-M_alt 'P 1'
_symmetry_Int_Tables_number 1
_symmetry_space_group_name_Hall 'P 1'
_symmetry_space_group_name_H-M 'P 1'
_atom_sites_solution_primary iterative
_audit_creation_date 2014-06-26
_audit_creation_method
;
Olex2 1.2
(compiled 2014.06.23 svn.r2948 for OlexSys, GUI svn.r4855)
;
_audit_update_record
;
????
;
_cell_angle_alpha 93.560(8)
_cell_angle_beta 109.985(7)
_cell_angle_gamma 112.1366(11)
_cell_formula_units_Z 1
_cell_length_a 9.341(7)
_cell_length_b 9.463(7)
_cell_length_c 12.799(9)
_cell_measurement_reflns_used 3046
_cell_measurement_temperature 293
_cell_measurement_theta_max 27.5
_cell_measurement_theta_min 1.7
_cell_volume 960.9(12)
_computing_cell_refinement
;
CrystalClear-SM Expert 2.0 r4 (Rigaku, 2009)
;
_computing_data_collection
;
CrystalClear-SM Expert 2.0 r4 (Rigaku, 2009)
;
_computing_data_reduction
;
CrystalClear-SM Expert 2.0 r4 (Rigaku, 2009)
;
_computing_molecular_graphics 'Olex2 (Dolomanov et al., 2009)'
_computing_publication_material 'Olex2 (Dolomanov et al., 2009)'
_computing_structure_refinement 'XL (Sheldrick, 2008)'
_computing_structure_solution 'olex2.solve (Bourhis et al., 2013)'
_diffrn_ambient_temperature 293
_diffrn_detector CCD
_diffrn_detector_area_resol_mean 13.6612
_diffrn_measured_fraction_theta_full 0.9681
_diffrn_measured_fraction_theta_max 0.9681
_diffrn_measurement_details
;
scan:
    Number of images: 180
               Slice: -60.0000 - 120.0000
         Image width: 1.0000
            Exp time: 20.0000
       Rotation axis: Omega
               Omega: 0.0000
                 Chi: 54.0000
                 Phi: 0.0000
                 XTD: 50.1781
              2theta: 29.9014
scan:
    Number of images: 180
               Slice: -60.0000 - 120.0000
         Image width: 1.0000
            Exp time: 20.0000
       Rotation axis: Omega
               Omega: 0.0000
                 Chi: 54.0000
                 Phi: 120.0000
                 XTD: 50.1781
              2theta: 29.9014
scan:
    Number of images: 180
               Slice: -60.0000 - 120.0000
         Image width: 1.0000
            Exp time: 20.0000
       Rotation axis: Omega
               Omega: 0.0000
                 Chi: 54.0000
                 Phi: 240.0000
                 XTD: 50.1781
              2theta: 29.9014
;
_diffrn_measurement_device
;
XtaLABmini: Fixed Chi 2 circle
;
_diffrn_measurement_device_type
;
Rigaku Mercury375R (2x2 bin mode)
;
_diffrn_measurement_method 'profile data from \w-scans'
_diffrn_measurement_specimen_support Fiber
_diffrn_orient_matrix_type d*Trek
_diffrn_orient_matrix_UB_11 -0.074446
_diffrn_orient_matrix_UB_12 0.098327
_diffrn_orient_matrix_UB_13 0.024795
_diffrn_orient_matrix_UB_21 0.019303
_diffrn_orient_matrix_UB_22 0.052161
_diffrn_orient_matrix_UB_23 0.102852
_diffrn_orient_matrix_UB_31 0.034054
_diffrn_orient_matrix_UB_32 0.074645
_diffrn_orient_matrix_UB_33 -0.023006
_diffrn_radiation_monochromator 'Graphite Monochromator'
_diffrn_radiation_type 'Mo K\a'
_diffrn_radiation_wavelength 0.710747
_diffrn_reflns_av_R_equivalents 0.0329
_diffrn_reflns_av_unetI/netI 0.0603
_diffrn_reflns_limit_h_max 11
_diffrn_reflns_limit_h_min -11
_diffrn_reflns_limit_k_max 11
_diffrn_reflns_limit_k_min -11
_diffrn_reflns_limit_l_max 15
_diffrn_reflns_limit_l_min -15
_diffrn_reflns_number 8788
_diffrn_reflns_theta_full 25.6923
_diffrn_reflns_theta_max 25.69
_diffrn_reflns_theta_min 1.74
_diffrn_source 'Sealed Tube'
_diffrn_source_current 12.0
_diffrn_source_power 0.6
_diffrn_source_voltage 50.0
_exptl_absorpt_coefficient_mu 0.715
_exptl_absorpt_correction_T_max 1.000
_exptl_absorpt_correction_T_min 0.873
_exptl_absorpt_correction_type multi-scan
_exptl_crystal_colour Colorless
_exptl_crystal_density_diffrn 1.3262
_exptl_crystal_description Prism
_exptl_crystal_F_000 399.1456
_exptl_crystal_size_max 0.42
_exptl_crystal_size_mid 0.31
_exptl_crystal_size_min 0.25
_refine_diff_density_max 0.1714
_refine_diff_density_min -0.2883
_refine_diff_density_rms 0.0426
_refine_ls_abs_structure_details 'Flack, H. D. (1983). Acta Cryst. A39, 876-881.'
_refine_ls_abs_structure_Flack -0.050(10)
_refine_ls_d_res_high 0.8197
_refine_ls_d_res_low 11.7357
_refine_ls_goodness_of_fit_ref 0.9599
_refine_ls_matrix_type full
_refine_ls_number_constraints 73
_refine_ls_number_parameters 424
_refine_ls_number_reflns 7096
_refine_ls_number_restraints 0
_refine_ls_restrained_S_all 0.9599
_refine_ls_R_factor_all 0.0354
_refine_ls_R_factor_gt 0.0326
_refine_ls_shift/su_max 0.0010
_refine_ls_shift/su_mean 0.0000
_refine_ls_structure_factor_coef Fsqd
_refine_ls_weighting_details 'w=1/[\s^2^(Fo^2^)+(0.0255P)^2^] where P=(Fo^2^+2Fc^2^)/3'
_refine_ls_weighting_scheme calc
_refine_ls_wR_factor_gt 0.0643
_refine_ls_wR_factor_ref 0.0656
_reflns_Friedel_coverage 0.940
_reflns_limit_h_max 11
_reflns_limit_h_min -11
_reflns_limit_k_max 11
_reflns_limit_k_min -11
_reflns_limit_l_max 15
_reflns_limit_l_min -15
_reflns_number_gt 6675
_reflns_number_total 7096
_reflns_threshold_expression I>=2u(I)
_cod_data_source_file ic5b02361_si_002.cif
_cod_data_source_block shelx
_cod_depositor_comments
;
The following automatic conversions were performed:

'_exptl_absorpt_correction_type' value 'Multi-scan' changed to
'multi-scan' according to
/usr/data/users/saulius/crontab/automatic-downloads/current/ACS/lib/dictionaries/cif_core.dic
dictionary named 'cif_core.dic' version 2.4.2 from 2011-04-26.

Automatic conversion script
Id: cif_fix_values 4268 2015-11-12 08:31:59Z antanas 
;
_cod_original_cell_volume 961.0(12)
_cod_original_sg_symbol_Hall ' P 1'
_cod_database_code 4344737
_olex2_refinement_description
;
1. Fixed Uiso
 At 1.2 times of:
  All C(H) groups, All C(H,H) groups
 At 1.5 times of:
  All C(H,H,H) groups
2.a Secondary CH2 refined with riding coordinates:
 C1(H1A,H1B), C2(H2A,H2B), C4(H4A,H4B)
2.b Aromatic/amide H refined with riding coordinates:
 C13(H13), C32(H32), C31(H31), C35(H35), C43(H43), C64(H64), C42(H42),
 C65(H65), C41(H41), C11(H11), C14(H14), C12(H12), C15(H15), C61(H61), C63(H63),
  C62(H62), C34(H34), C33(H33), C25(H25), C55(H55), C21(H21), C22(H22),
 C51(H51), C54(H54), C24(H24), C45(H45), C53(H53), C23(H23), C52(H52), C44(H44)
2.c Idealised Me refined as rotating group:
 C3(H3A,H3B,H3C)
;
_olex2_submission_special_instructions 'No special instructions were received'

loop_
_space_group_symop_id
_space_group_symop_operation_xyz
1 x,y,z

loop_
_atom_site_label
_atom_site_type_symbol
_atom_site_fract_x
_atom_site_fract_y
_atom_site_fract_z
_atom_site_U_iso_or_equiv
_atom_site_adp_type
_atom_site_occupancy
Fe1 Fe -1.12117(3) -0.72347(3) -0.94526(3) 0.03374(11) Uani 1.000000
P1 P -1.01440(7) -0.54590(7) -1.05818(5) 0.02959(16) Uani 1.000000
P2 P -0.87304(7) -0.76962(7) -0.85497(5) 0.02986(16) Uani 1.000000
Si1 Si -0.76455(7) -0.69866(7) -1.06801(6) 0.02959(17) Uani 1.000000
P3 P -0.95266(7) -1.00665(7) -1.25151(6) 0.03622(18) Uani 1.000000
Cl2 Cl -1.28691(7) -0.93060(7) -1.09287(6) 0.0551(2) Uani 1.000000
C1 C -0.9462(3) -0.6484(3) -1.1431(2) 0.0331(6) Uani 1.000000
H1a H -1.0444(3) -0.7472(3) -1.1894(2) 0.0397(8) Uiso 1.000000
H1b H -0.9161(3) -0.5840(3) -1.1969(2) 0.0397(8) Uiso 1.000000
C50 C -1.0625(3) -0.9463(3) -1.3770(2) 0.0402(7) Uani 1.000000
C60 C -0.8944(3) -1.1417(3) -1.3188(2) 0.0345(6) Uani 1.000000
C30 C -0.6882(3) -0.6088(3) -0.7491(2) 0.0319(6) Uani 1.000000
C13 C -0.5574(4) -0.0727(3) -0.8903(3) 0.0606(10) Uani 1.000000
H13 H -0.4581(4) 0.0217(3) -0.8542(3) 0.0728(12) Uiso 1.000000
C32 C -0.5729(4) -0.3770(4) -0.6030(3) 0.0593(10) Uani 1.000000
H32 H -0.5896(4) -0.3065(4) -0.5574(3) 0.0712(12) Uiso 1.000000
C2 C -0.8106(3) -0.8269(3) -0.9654(2) 0.0335(6) Uani 1.000000
H2a H -0.7086(3) -0.8437(3) -0.9264(2) 0.0402(8) Uiso 1.000000
H2b H -0.9006(3) -0.9299(3) -1.0119(2) 0.0402(8) Uiso 1.000000
C31 C -0.7102(4) -0.5058(3) -0.6805(2) 0.0444(7) Uani 1.000000
H31 H -0.8204(4) -0.5239(3) -0.6869(2) 0.0533(9) Uiso 1.000000
C35 C -0.5252(3) -0.5826(3) -0.7353(2) 0.0455(8) Uani 1.000000
H35 H -0.5073(3) -0.6530(3) -0.7802(2) 0.0546(9) Uiso 1.000000
C43 C -0.9685(4) -1.1879(4) -0.6809(3) 0.0668(11) Uani 1.000000
H43 H -0.9890(4) -1.2757(4) -0.6466(3) 0.0802(13) Uiso 1.000000
C64 C -0.9880(4) -1.4080(3) -1.4154(3) 0.0555(9) Uani 1.000000
H64 H -1.0750(4) -1.5106(3) -1.4489(3) 0.0666(11) Uiso 1.000000
C42 C -0.8241(4) -1.0555(4) -0.6276(3) 0.0606(10) Uani 1.000000
H42 H -0.7451(4) -1.0504(4) -0.5554(3) 0.0727(12) Uiso 1.000000
C65 C -1.0197(4) -1.2936(3) -1.3666(2) 0.0463(8) Uani 1.000000
H65 H -1.1278(4) -1.3192(3) -1.3658(2) 0.0555(9) Uiso 1.000000
C10 C -0.8410(3) -0.3541(3) -0.9945(2) 0.0311(6) Uani 1.000000
C4 C -0.7543(3) -0.8307(3) -1.1793(2) 0.0364(7) Uani 1.000000
H4a H -0.7273(3) -0.7721(3) -1.2365(2) 0.0437(8) Uiso 1.000000
H4b H -0.6626(3) -0.8623(3) -1.1425(2) 0.0437(8) Uiso 1.000000
C41 C -0.7911(4) -0.9276(3) -0.6779(2) 0.0505(8) Uani 1.000000
H41 H -0.6891(4) -0.8361(3) -0.6402(2) 0.0606(10) Uiso 1.000000
C11 C -0.7817(4) -0.2933(3) -0.8784(2) 0.0452(8) Uani 1.000000
H11 H -0.8385(4) -0.3479(3) -0.8342(2) 0.0543(9) Uiso 1.000000
C14 C -0.6188(4) -0.1291(3) -1.0050(3) 0.0550(9) Uani 1.000000
H14 H -0.5645(4) -0.0711(3) -1.0491(3) 0.0660(11) Uiso 1.000000
C12 C -0.6406(4) -0.1538(3) -0.8275(3) 0.0628(10) Uani 1.000000
H12 H -0.6004(4) -0.1132(3) -0.7481(3) 0.0753(12) Uiso 1.000000
C40 C -0.9057(3) -0.9321(3) -0.7827(2) 0.0366(6) Uani 1.000000
C15 C -0.7579(3) -0.2683(3) -1.0571(2) 0.0421(7) Uani 1.000000
H15 H -0.7979(3) -0.3065(3) -1.1368(2) 0.0505(9) Uiso 1.000000
C3 C -0.5608(3) -0.5226(3) -1.0033(2) 0.0449(7) Uani 1.000000
H3a H -0.5432(12) -0.4639(13) -1.0617(4) 0.0673(11) Uiso 1.000000
H3b H -0.5624(10) -0.4563(12) -0.9421(11) 0.0673(11) Uiso 1.000000
H3c H -0.4693(4) -0.5546(3) -0.9719(15) 0.0673(11) Uiso 1.000000
C61 C -0.7353(3) -1.1068(3) -1.3180(2) 0.0399(7) Uani 1.000000
H61 H -0.6483(3) -1.0040(3) -1.2853(2) 0.0479(8) Uiso 1.000000
C63 C -0.8322(4) -1.3733(3) -1.4152(3) 0.0605(10) Uani 1.000000
H63 H -0.8110(4) -1.4515(3) -1.4490(3) 0.0726(12) Uiso 1.000000
C62 C -0.7041(4) -1.2228(3) -1.3653(3) 0.0528(8) Uani 1.000000
H62 H -0.5950(4) -1.1995(3) -1.3636(3) 0.0633(10) Uiso 1.000000
C34 C -0.3895(4) -0.4547(4) -0.6567(3) 0.0630(10) Uani 1.000000
H34 H -0.2787(4) -0.4383(4) -0.6474(3) 0.0756(12) Uiso 1.000000
C33 C -0.4126(4) -0.3504(4) -0.5915(3) 0.0668(11) Uani 1.000000
H33 H -0.3187(4) -0.2611(4) -0.5391(3) 0.0801(13) Uiso 1.000000
Cl1 Cl -1.19749(7) -0.63903(7) -0.81608(6) 0.0575(2) Uani 1.000000
C25 C -1.2925(4) -0.6180(3) -1.2622(3) 0.0568(9) Uani 1.000000
H25 H -1.2785(4) -0.7093(3) -1.2809(3) 0.0681(11) Uiso 1.000000
C20 C -1.1795(3) -0.5099(3) -1.1615(2) 0.0356(6) Uani 1.000000
C55 C -0.9961(4) -0.8905(4) -1.4549(3) 0.0608(9) Uani 1.000000
H55 H -0.8876(4) -0.8825(4) -1.4448(3) 0.0730(11) Uiso 1.000000
C21 C -1.2048(4) -0.3780(3) -1.1368(3) 0.0498(8) Uani 1.000000
H21 H -1.1293(4) -0.3023(3) -1.0680(3) 0.0598(10) Uiso 1.000000
C22 C -1.3382(4) -0.3553(4) -1.2111(3) 0.0658(10) Uani 1.000000
H22 H -1.3535(4) -0.2643(4) -1.1936(3) 0.0790(12) Uiso 1.000000
C51 C -1.2223(4) -0.9589(3) -1.3954(3) 0.0558(9) Uani 1.000000
H51 H -1.2722(4) -0.9991(3) -1.3440(3) 0.0669(11) Uiso 1.000000
C54 C -1.0849(5) -0.8454(4) -1.5485(3) 0.0755(12) Uani 1.000000
H54 H -1.0366(5) -0.8060(4) -1.6008(3) 0.0906(14) Uiso 1.000000
C24 C -1.4246(4) -0.5949(4) -1.3356(3) 0.0712(11) Uani 1.000000
H24 H -1.5005(4) -0.6697(4) -1.4047(3) 0.0855(13) Uiso 1.000000
C45 C -1.0542(4) -1.0672(3) -0.8336(3) 0.0586(9) Uani 1.000000
H45 H -1.1368(4) -1.0720(3) -0.9040(3) 0.0704(11) Uiso 1.000000
C53 C -1.2422(5) -0.8585(4) -1.5638(3) 0.0810(14) Uani 1.000000
H53 H -1.3038(5) -0.8292(4) -1.6276(3) 0.0972(17) Uiso 1.000000
C23 C -1.4474(4) -0.4643(4) -1.3095(3) 0.0680(11) Uani 1.000000
H23 H -1.5398(4) -0.4497(4) -1.3602(3) 0.0816(13) Uiso 1.000000
C52 C -1.3108(4) -0.9132(4) -1.4884(3) 0.0744(12) Uani 1.000000
H52 H -1.4192(4) -0.9205(4) -1.4990(3) 0.0893(15) Uiso 1.000000
C44 C -1.0841(4) -1.1949(4) -0.7836(3) 0.0774(12) Uani 1.000000
H44 H -1.1850(4) -1.2875(4) -0.8207(3) 0.0928(15) Uiso 1.000000

loop_
_atom_site_aniso_label
_atom_site_aniso_U_11
_atom_site_aniso_U_22
_atom_site_aniso_U_33
_atom_site_aniso_U_12
_atom_site_aniso_U_13
_atom_site_aniso_U_23
Fe1 0.0287(2) 0.0363(2) 0.0388(2) 0.01382(18) 0.01553(18) 0.01184(17)
P1 0.0291(4) 0.0309(4) 0.0306(4) 0.0143(3) 0.0116(3) 0.0096(3)
P2 0.0307(4) 0.0330(4) 0.0271(4) 0.0146(3) 0.0114(3) 0.0075(3)
Si1 0.0290(4) 0.0337(4) 0.0265(4) 0.0142(3) 0.0106(3) 0.0051(3)
P3 0.0372(4) 0.0408(4) 0.0333(4) 0.0177(4) 0.0165(3) 0.0035(3)
Cl2 0.0403(4) 0.0494(5) 0.0523(5) 0.0007(4) 0.0139(4) 0.0022(4)
C1 0.0350(15) 0.0319(15) 0.0286(15) 0.0133(13) 0.0097(12) 0.0043(11)
C50 0.0427(17) 0.0429(17) 0.0339(16) 0.0255(14) 0.0076(13) -0.0026(12)
C60 0.0417(16) 0.0392(17) 0.0256(15) 0.0221(14) 0.0113(13) 0.0052(12)
C30 0.0324(15) 0.0336(15) 0.0267(14) 0.0125(12) 0.0105(12) 0.0041(11)
C13 0.044(2) 0.0380(19) 0.075(3) 0.0048(16) 0.0095(19) 0.0073(18)
C32 0.075(3) 0.055(2) 0.0385(19) 0.029(2) 0.0126(19) -0.0073(15)
C2 0.0370(16) 0.0360(16) 0.0275(15) 0.0194(13) 0.0089(12) 0.0037(12)
C31 0.0498(19) 0.0516(19) 0.0361(17) 0.0252(16) 0.0179(15) 0.0078(14)
C35 0.0336(16) 0.062(2) 0.0348(17) 0.0158(15) 0.0135(13) -0.0006(14)
C43 0.072(3) 0.066(2) 0.074(3) 0.031(2) 0.036(2) 0.044(2)
C64 0.055(2) 0.0409(19) 0.058(2) 0.0225(17) 0.0078(17) -0.0048(16)
C42 0.061(2) 0.076(3) 0.056(2) 0.035(2) 0.0248(19) 0.040(2)
C65 0.0436(18) 0.0472(19) 0.0462(19) 0.0219(16) 0.0139(15) 0.0037(14)
C10 0.0305(14) 0.0277(14) 0.0367(16) 0.0131(12) 0.0141(12) 0.0085(12)
C4 0.0350(15) 0.0461(17) 0.0292(15) 0.0191(14) 0.0125(12) 0.0050(12)
C41 0.0455(19) 0.058(2) 0.0441(19) 0.0209(17) 0.0135(16) 0.0209(16)
C11 0.055(2) 0.0397(17) 0.0370(18) 0.0152(16) 0.0187(15) 0.0068(13)
C14 0.049(2) 0.0433(19) 0.073(3) 0.0127(17) 0.0312(19) 0.0242(17)
C12 0.068(2) 0.048(2) 0.046(2) 0.0116(19) 0.0089(19) -0.0038(16)
C40 0.0403(16) 0.0411(16) 0.0356(16) 0.0198(14) 0.0198(13) 0.0123(12)
C15 0.0462(18) 0.0391(17) 0.0412(18) 0.0147(15) 0.0202(15) 0.0152(13)
C3 0.0366(17) 0.0446(18) 0.0476(19) 0.0145(14) 0.0137(14) 0.0056(14)
C61 0.0421(17) 0.0417(17) 0.0338(16) 0.0191(14) 0.0117(14) 0.0043(13)
C63 0.069(2) 0.059(2) 0.058(2) 0.042(2) 0.0165(19) -0.0022(17)
C62 0.051(2) 0.061(2) 0.059(2) 0.0369(18) 0.0214(17) 0.0087(17)
C34 0.0377(19) 0.080(3) 0.046(2) 0.0060(18) 0.0108(16) 0.0017(18)
C33 0.058(2) 0.054(2) 0.044(2) 0.0012(19) -0.0013(18) -0.0072(17)
Cl1 0.0610(5) 0.0624(5) 0.0714(6) 0.0340(5) 0.0428(5) 0.0161(4)
C25 0.048(2) 0.058(2) 0.053(2) 0.0302(18) 0.0010(17) 0.0031(17)
C20 0.0337(15) 0.0379(16) 0.0382(17) 0.0178(13) 0.0135(13) 0.0148(13)
C55 0.074(2) 0.079(2) 0.049(2) 0.050(2) 0.0264(19) 0.0225(18)
C21 0.051(2) 0.057(2) 0.054(2) 0.0359(17) 0.0194(16) 0.0167(16)
C22 0.071(3) 0.071(3) 0.080(3) 0.053(2) 0.032(2) 0.031(2)
C51 0.0375(18) 0.057(2) 0.058(2) 0.0208(17) 0.0045(16) -0.0084(17)
C54 0.103(3) 0.089(3) 0.046(2) 0.057(3) 0.024(2) 0.022(2)
C24 0.055(2) 0.080(3) 0.059(2) 0.036(2) -0.0052(19) 0.007(2)
C45 0.054(2) 0.049(2) 0.052(2) 0.0110(17) 0.0068(17) 0.0188(16)
C53 0.097(3) 0.077(3) 0.051(3) 0.059(3) -0.013(2) -0.005(2)
C23 0.052(2) 0.089(3) 0.078(3) 0.048(2) 0.018(2) 0.039(2)
C52 0.051(2) 0.078(3) 0.068(3) 0.036(2) -0.011(2) -0.015(2)
C44 0.070(3) 0.053(2) 0.086(3) 0.010(2) 0.019(2) 0.036(2)

loop_
_atom_type_symbol
_atom_type_scat_dispersion_real
_atom_type_scat_dispersion_imag
_atom_type_scat_Cromer_Mann_a1
_atom_type_scat_Cromer_Mann_a2
_atom_type_scat_Cromer_Mann_a3
_atom_type_scat_Cromer_Mann_a4
_atom_type_scat_Cromer_Mann_b1
_atom_type_scat_Cromer_Mann_b2
_atom_type_scat_Cromer_Mann_b3
_atom_type_scat_Cromer_Mann_b4
_atom_type_scat_Cromer_Mann_c
_atom_type_scat_source
_atom_type_scat_dispersion_source
C 0.00347 0.00161 2.31000 1.02000 1.58860 0.86500 20.84390 10.20750 0.56870 51.65120 0.215599998832 'International Tables Volume C Table 6.1.1.4 (pp. 500-502)' 'Henke, Gullikson and Davis, At. Data and Nucl. Data Tables, 1993, 54, 2'
Cl 0.14874 0.16030 11.46040 7.19640 6.25560 1.64550 0.01040 1.16620 18.51940 47.77840 -9.55739974976 'International Tables Volume C Table 6.1.1.4 (pp. 500-502)' 'Henke, Gullikson and Davis, At. Data and Nucl. Data Tables, 1993, 54, 2'
H 0.00000 0.00000 0.49300 0.32291 0.14019 0.04081 10.51090 26.12570 3.14236 57.79970 0.0030380000826 'International Tables Volume C Table 6.1.1.4 (pp. 500-502)' 'Henke, Gullikson and Davis, At. Data and Nucl. Data Tables, 1993, 54, 2'
P 0.10434 0.09672 6.43450 4.17910 1.78000 1.49080 1.90670 27.15700 0.52600 68.16450 1.11489999294 'International Tables Volume C Table 6.1.1.4 (pp. 500-502)' 'Henke, Gullikson and Davis, At. Data and Nucl. Data Tables, 1993, 54, 2'
Si 0.08193 0.07060 6.29150 3.03530 1.98910 1.54100 2.43860 32.33370 0.67850 81.69370 1.14069998264 'International Tables Volume C Table 6.1.1.4 (pp. 500-502)' 'Henke, Gullikson and Davis, At. Data and Nucl. Data Tables, 1993, 54, 2'
Fe 0.35822 0.84936 11.76950 7.35730 3.52220 2.30450 4.76110 0.30720 15.35350 76.88050 1.03690004349 'International Tables Volume C Table 6.1.1.4 (pp. 500-502)' 'Henke, Gullikson and Davis, At. Data and Nucl. Data Tables, 1993, 54, 2'

loop_
_geom_angle_atom_site_label_1
_geom_angle_atom_site_label_2
_geom_angle_atom_site_label_3
_geom_angle
P2 Fe1 P1 97.82(2)
Cl2 Fe1 P1 95.13(2)
Cl2 Fe1 P2 103.35(2)
Cl1 Fe1 P1 118.95(2)
Cl1 Fe1 P2 111.12(3)
Cl1 Fe1 Cl2 125.92(3)
C1 P1 Fe1 106.30(8)
C10 P1 Fe1 122.65(9)
C10 P1 C1 105.11(11)
C20 P1 Fe1 111.90(9)
C20 P1 C1 105.08(12)
C20 P1 C10 104.40(11)
C30 P2 Fe1 117.41(8)
C2 P2 Fe1 108.59(8)
C2 P2 C30 107.03(12)
C40 P2 Fe1 114.69(9)
C40 P2 C30 103.99(12)
C40 P2 C2 104.10(12)
C2 Si1 C1 111.32(11)
C4 Si1 C1 106.78(11)
C4 Si1 C2 103.13(11)
C3 Si1 C1 112.23(12)
C3 Si1 C2 113.85(12)
C3 Si1 C4 108.87(12)
C60 P3 C50 100.52(12)
C4 P3 C50 102.23(12)
C4 P3 C60 104.21(12)
Si1 C1 P1 119.07(13)
H1a C1 P1 107.55(8)
H1a C1 Si1 107.55(7)
H1b C1 P1 107.55(8)
H1b C1 Si1 107.55(8)
H1b C1 H1a 107.0
C55 C50 P3 123.9(2)
C51 C50 P3 118.4(2)
C51 C50 C55 117.7(3)
C65 C60 P3 115.4(2)
C61 C60 P3 125.4(2)
C61 C60 C65 119.0(2)
C31 C30 P2 118.7(2)
C35 C30 P2 122.6(2)
C35 C30 C31 118.6(2)
C14 C13 H13 120.32(18)
C12 C13 H13 120.32(18)
C12 C13 C14 119.4(3)
C31 C32 H32 119.75(19)
C33 C32 H32 119.75(19)
C33 C32 C31 120.5(3)
Si1 C2 P2 121.46(13)
H2a C2 P2 106.96(8)
H2a C2 Si1 106.96(8)
H2b C2 P2 106.96(8)
H2b C2 Si1 106.96(7)
H2b C2 H2a 106.7
C32 C31 C30 120.5(3)
H31 C31 C30 119.76(15)
H31 C31 C32 119.76(19)
H35 C35 C30 119.92(15)
C34 C35 C30 120.2(3)
C34 C35 H35 119.92(19)
C42 C43 H43 120.0(2)
C44 C43 H43 119.96(18)
C44 C43 C42 120.1(3)
C65 C64 H64 119.90(18)
C63 C64 H64 119.90(17)
C63 C64 C65 120.2(3)
H42 C42 C43 119.7(2)
C41 C42 C43 120.5(3)
C41 C42 H42 119.74(17)
C64 C65 C60 120.7(3)
H65 C65 C60 119.66(16)
H65 C65 C64 119.66(18)
C11 C10 P1 119.7(2)
C15 C10 P1 121.8(2)
C15 C10 C11 118.4(2)
P3 C4 Si1 112.35(14)
H4a C4 Si1 109.13(8)
H4a C4 P3 109.13(9)
H4b C4 Si1 109.13(8)
H4b C4 P3 109.13(9)
H4b C4 H4a 107.9
H41 C41 C42 119.71(17)
C40 C41 C42 120.6(3)
C40 C41 H41 119.71(16)
H11 C11 C10 119.99(16)
C12 C11 C10 120.0(3)
C12 C11 H11 120.0(2)
H14 C14 C13 119.59(18)
C15 C14 C13 120.8(3)
C15 C14 H14 119.59(19)
C11 C12 C13 120.8(3)
H12 C12 C13 119.62(18)
H12 C12 C11 119.6(2)
C41 C40 P2 123.6(2)
C45 C40 P2 118.7(2)
C45 C40 C41 117.6(3)
C14 C15 C10 120.6(3)
H15 C15 C10 119.69(15)
H15 C15 C14 119.69(19)
H3a C3 Si1 109.5
H3b C3 Si1 109.5
H3b C3 H3a 109.5
H3c C3 Si1 109.5
H3c C3 H3a 109.5
H3c C3 H3b 109.5
H61 C61 C60 120.10(15)
C62 C61 C60 119.8(2)
C62 C61 H61 120.10(16)
H63 C63 C64 120.05(17)
C62 C63 C64 119.9(3)
C62 C63 H63 120.05(18)
C63 C62 C61 120.4(3)
H62 C62 C61 119.81(16)
H62 C62 C63 119.81(18)
H34 C34 C35 119.55(19)
C33 C34 C35 120.9(3)
C33 C34 H34 119.55(18)
C34 C33 C32 119.3(3)
H33 C33 C32 120.35(19)
H33 C33 C34 120.35(18)
C20 C25 H25 119.55(16)
C24 C25 H25 119.55(19)
C24 C25 C20 120.9(3)
C25 C20 P1 121.5(2)
C21 C20 P1 120.5(2)
C21 C20 C25 117.8(3)
H55 C55 C50 119.24(17)
C54 C55 C50 121.5(3)
C54 C55 H55 119.2(2)
H21 C21 C20 119.50(16)
C22 C21 C20 121.0(3)
C22 C21 H21 119.50(19)
H22 C22 C21 120.18(19)
C23 C22 C21 119.6(3)
C23 C22 H22 120.18(19)
H51 C51 C50 119.55(19)
C52 C51 C50 120.9(3)
C52 C51 H51 119.5(2)
H54 C54 C55 120.4(2)
C53 C54 C55 119.3(4)
C53 C54 H54 120.4(2)
H24 C24 C25 119.83(19)
C23 C24 C25 120.3(3)
C23 C24 H24 119.83(19)
H45 C45 C40 119.42(17)
C44 C45 C40 121.2(3)
C44 C45 H45 119.42(19)
H53 C53 C54 119.8(2)
C52 C53 C54 120.4(3)
C52 C53 H53 119.8(2)
C24 C23 C22 120.3(3)
H23 C23 C22 119.86(19)
H23 C23 C24 119.86(19)
C53 C52 C51 120.1(3)
H52 C52 C51 119.9(2)
H52 C52 C53 119.9(2)
C45 C44 C43 120.0(3)
H44 C44 C43 120.01(18)
H44 C44 C45 120.01(19)

loop_
_geom_bond_atom_site_label_1
_geom_bond_atom_site_label_2
_geom_bond_distance
Fe1 P1 2.4354(13)
Fe1 P2 2.4277(16)
Fe1 Cl2 2.2499(12)
Fe1 Cl1 2.2252(13)
P1 C1 1.827(3)
P1 C10 1.811(2)
P1 C20 1.817(3)
P2 C30 1.816(2)
P2 C2 1.828(3)
P2 C40 1.825(3)
Si1 C1 1.891(3)
Si1 C2 1.890(3)
Si1 C4 1.887(3)
Si1 C3 1.856(3)
P3 C50 1.840(3)
P3 C60 1.838(3)
P3 C4 1.837(3)
C1 H1a 0.9900
C1 H1b 0.9900
C50 C55 1.378(4)
C50 C51 1.385(4)
C60 C65 1.394(4)
C60 C61 1.392(4)
C30 C31 1.389(4)
C30 C35 1.392(4)
C13 H13 0.9500
C13 C14 1.365(5)
C13 C12 1.377(5)
C32 H32 0.9500
C32 C31 1.385(4)
C32 C33 1.374(5)
C2 H2a 0.9900
C2 H2b 0.9900
C31 H31 0.9500
C35 H35 0.9500
C35 C34 1.380(4)
C43 H43 0.9500
C43 C42 1.359(4)
C43 C44 1.365(5)
C64 H64 0.9500
C64 C65 1.391(4)
C64 C63 1.365(4)
C42 H42 0.9500
C42 C41 1.387(4)
C65 H65 0.9500
C10 C11 1.392(4)
C10 C15 1.392(4)
C4 H4a 0.9900
C4 H4b 0.9900
C41 H41 0.9500
C41 C40 1.387(4)
C11 H11 0.9500
C11 C12 1.378(4)
C14 H14 0.9500
C14 C15 1.370(4)
C12 H12 0.9500
C40 C45 1.387(4)
C15 H15 0.9500
C3 H3a 0.9800
C3 H3b 0.9800
C3 H3c 0.9800
C61 H61 0.9500
C61 C62 1.391(4)
C63 H63 0.9500
C63 C62 1.396(4)
C62 H62 0.9500
C34 H34 0.9500
C34 C33 1.378(5)
C33 H33 0.9500
C25 H25 0.9500
C25 C20 1.383(4)
C25 C24 1.375(4)
C20 C21 1.393(4)
C55 H55 0.9500
C55 C54 1.399(5)
C21 H21 0.9500
C21 C22 1.386(4)
C22 H22 0.9500
C22 C23 1.363(5)
C51 H51 0.9500
C51 C52 1.395(5)
C54 H54 0.9500
C54 C53 1.369(5)
C24 H24 0.9500
C24 C23 1.371(5)
C45 H45 0.9500
C45 C44 1.383(4)
C53 H53 0.9500
C53 C52 1.359(5)
C23 H23 0.9500
C52 H52 0.9500
C44 H44 0.9500
